data_7715384
loop_
_publ_author_name
'Komuro, Takashi'
'Hayasaka, Kohei'
'Takahashi, Kasumi'
'Ishiwata, Nozomu'
'Yamauchi, Kota'
'Tobita, Hiromi'
'Hashimoto, Hisako'

_publ_section_title
;
 Iron complexes supported by silyl-NHC chelate ligands: synthesis and use
 for double hydroboration of nitriles.
;
_journal_issue 9
_journal_name_full 'Dalton transactions (Cambridge, England : 2003)'
_journal_page_first 4041
_journal_page_last 4047
_journal_paper_doi 10.1039/d3dt03605g
_journal_volume 53
_journal_year 2024
_chemical_formula_moiety 'C29 H44 N2 O3 Ru Si'
_chemical_formula_sum 'C29 H44 N2 O3 Ru Si'
_chemical_formula_weight 597.82
_chemical_properties_physical Air-sensitive
_space_group_crystal_system triclinic
_space_group_IT_number 2
_space_group_name_Hall '-P 1'
_space_group_name_H-M_alt 'P -1'
_atom_sites_solution_hydrogens mixed
_atom_sites_solution_primary heavy
_atom_sites_solution_secondary difmap
_audit_creation_method SHELXL-2018/1
_audit_update_record
;
2023-10-26 deposited with the CCDC.	2024-01-25 downloaded from the CCDC.
;
_cell_angle_alpha 105.883(2)
_cell_angle_beta 97.7180(12)
_cell_angle_gamma 97.7921(9)
_cell_formula_units_Z 2
_cell_length_a 8.8100(4)
_cell_length_b 10.8356(3)
_cell_length_c 16.6668(8)
_cell_measurement_reflns_used 18807
_cell_measurement_temperature 150(2)
_cell_measurement_theta_max 27.5
_cell_measurement_theta_min 2.0
_cell_volume 1491.44(11)
_computing_cell_refinement PROCESS-AUTO
_computing_data_collection PROCESS-AUTO
_computing_data_reduction 'teXsan Ver.1.11'
_computing_molecular_graphics
;
'ORTEP-3', 'Yadokari-XG (Wakita, Nemoto et al., 2009)'
;
_computing_publication_material
;
'Yadokari-XG (Wakita, Nemoto et al., 2009)'
;
_computing_structure_refinement 'SHELXL-2018/1 (Sheldrick, 2018)'
_computing_structure_solution 'DIRDIF-2008 (PATTY)'
_diffrn_ambient_temperature 150(2)
_diffrn_detector_area_resol_mean 10.00
_diffrn_measured_fraction_theta_full 0.999
_diffrn_measured_fraction_theta_max 0.997
_diffrn_measurement_device_type 'Rigaku RAXIS-RAPID Imaging Plate'
_diffrn_measurement_method \w
_diffrn_radiation_monochromator graphite
_diffrn_radiation_source 'rotating-anode X-ray tube'
_diffrn_radiation_type MoK\a
_diffrn_radiation_wavelength 0.71073
_diffrn_reflns_av_R_equivalents 0.0954
_diffrn_reflns_av_unetI/netI 0.0832
_diffrn_reflns_Laue_measured_fraction_full 0.999
_diffrn_reflns_Laue_measured_fraction_max 0.997
_diffrn_reflns_limit_h_max 11
_diffrn_reflns_limit_h_min -11
_diffrn_reflns_limit_k_max 14
_diffrn_reflns_limit_k_min -14
_diffrn_reflns_limit_l_max 21
_diffrn_reflns_limit_l_min -21
_diffrn_reflns_number 23658
_diffrn_reflns_point_group_measured_fraction_full 0.999
_diffrn_reflns_point_group_measured_fraction_max 0.997
_diffrn_reflns_theta_full 25.242
_diffrn_reflns_theta_max 27.485
_diffrn_reflns_theta_min 1.987
_exptl_absorpt_coefficient_mu 0.596
_exptl_absorpt_correction_T_max 0.978615
_exptl_absorpt_correction_T_min 0.938618
_exptl_absorpt_correction_type numerical
_exptl_absorpt_process_details
;
HIGASHI, T. (1999). Shape - Program to obtain Crystal Shape using CCD camera.
Rigaku Corporation, Tokyo, Japan.
HIGASHI, T. (1999). Numabs - Numerical Absorption Correction, 
Rigaku Corporation, Tokyo, Japan.
;
_exptl_crystal_colour colorless
_exptl_crystal_density_diffrn 1.331
_exptl_crystal_description plate
_exptl_crystal_F_000 628
_exptl_crystal_recrystallization_method 'Re-crystallisation from solvent: toluene'
_exptl_crystal_size_max 0.120
_exptl_crystal_size_mid 0.090
_exptl_crystal_size_min 0.030
_refine_diff_density_max 0.637
_refine_diff_density_min -1.377
_refine_diff_density_rms 0.107
_refine_ls_extinction_method none
_refine_ls_goodness_of_fit_ref 1.115
_refine_ls_hydrogen_treatment mixed
_refine_ls_matrix_type full
_refine_ls_number_parameters 341
_refine_ls_number_reflns 6829
_refine_ls_number_restraints 0
_refine_ls_restrained_S_all 1.115
_refine_ls_R_factor_all 0.0834
_refine_ls_R_factor_gt 0.0588
_refine_ls_shift/su_max 0.000
_refine_ls_shift/su_mean 0.000
_refine_ls_structure_factor_coef Fsqd
_refine_ls_weighting_details 'w=1/[\s^2^(Fo^2^)+(0.0314P)^2^+2.0717P] where P=(Fo^2^+2Fc^2^)/3'
_refine_ls_weighting_scheme calc
_refine_ls_wR_factor_gt 0.1003
_refine_ls_wR_factor_ref 0.1060
_reflns_Friedel_coverage 0.000
_reflns_number_gt 5532
_reflns_number_total 6829
_reflns_threshold_expression 'I > 2\s(I)'
_cod_data_source_file d3dt03605g2.cif
_cod_data_source_block complex-3
_cod_database_code 7715384
_shelx_shelxl_version_number 2018/1
_shelx_space_group_comment
;
The symmetry employed for this shelxl refinement is uniquely defined
by the following loop, which should always be used as a source of
symmetry information in preference to the above space-group names.
They are only intended as comments.
;
_shelx_estimated_absorpt_t_min 0.932
_shelx_estimated_absorpt_t_max 0.982

loop_
_space_group_symop_operation_xyz
'x, y, z'
'-x, -y, -z'

loop_
_atom_site_label
_atom_site_type_symbol
_atom_site_fract_x
_atom_site_fract_y
_atom_site_fract_z
_atom_site_U_iso_or_equiv
_atom_site_adp_type
_atom_site_occupancy
_atom_site_site_symmetry_order
_atom_site_calc_flag
_atom_site_refinement_flags_posn
_atom_site_refinement_flags_adp
_atom_site_refinement_flags_occupancy
_atom_site_disorder_assembly
_atom_site_disorder_group
Ru1 Ru 0.06203(4) 0.42198(3) 0.23328(2) 0.01593(9) Uani 1 1 d . . . . .
H1 H -0.056(5) 0.395(4) 0.297(3) 0.040(13) Uiso 1 1 d . . . . .
Si1 Si -0.17895(12) 0.32870(10) 0.12799(7) 0.0188(2) Uani 1 1 d . . . . .
O1 O 0.3234(3) 0.5258(3) 0.39164(19) 0.0352(7) Uani 1 1 d . . . . .
O2 O 0.2640(4) 0.4891(3) 0.10833(19) 0.0339(7) Uani 1 1 d . . . . .
O3 O 0.1121(4) 0.1449(3) 0.2149(2) 0.0472(9) Uani 1 1 d . . . . .
N1 N -0.1448(3) 0.5947(3) 0.16915(19) 0.0180(6) Uani 1 1 d . . . . .
N2 N -0.0181(3) 0.7098(3) 0.29163(19) 0.0173(6) Uani 1 1 d . . . . .
C1 C -0.0392(4) 0.5891(3) 0.2351(2) 0.0169(7) Uani 1 1 d . . . . .
C2 C 0.2250(4) 0.4972(4) 0.3344(3) 0.0227(8) Uani 1 1 d . . . . .
C3 C 0.1880(4) 0.4618(4) 0.1530(3) 0.0223(8) Uani 1 1 d . . . . .
C4 C 0.0958(5) 0.2498(4) 0.2217(3) 0.0258(9) Uani 1 1 d . . . . .
C5 C -0.3605(4) 0.2855(4) 0.1759(3) 0.0259(9) Uani 1 1 d . . . . .
C6 C -0.3910(5) 0.4093(4) 0.2375(3) 0.0341(10) Uani 1 1 d . . . . .
H2 H -0.417192 0.470362 0.206213 0.051 Uiso 1 1 calc R U . . .
H3 H -0.297481 0.450056 0.280658 0.051 Uiso 1 1 calc R U . . .
H4 H -0.477929 0.386687 0.264936 0.051 Uiso 1 1 calc R U . . .
C7 C -0.3344(5) 0.1870(4) 0.2261(3) 0.0372(11) Uani 1 1 d . . . . .
H5 H -0.244143 0.224663 0.271951 0.056 Uiso 1 1 calc R U . . .
H6 H -0.315493 0.106328 0.187973 0.056 Uiso 1 1 calc R U . . .
H7 H -0.427092 0.167706 0.250286 0.056 Uiso 1 1 calc R U . . .
C8 C -0.5092(5) 0.2261(5) 0.1086(3) 0.0371(11) Uani 1 1 d . . . . .
H8 H -0.597792 0.211037 0.136699 0.056 Uiso 1 1 calc R U . . .
H9 H -0.495790 0.143118 0.070695 0.056 Uiso 1 1 calc R U . . .
H10 H -0.528607 0.286471 0.075663 0.056 Uiso 1 1 calc R U . . .
C9 C -0.1754(5) 0.1981(4) 0.0224(3) 0.0243(9) Uani 1 1 d . . . . .
C10 C -0.1930(5) 0.0612(4) 0.0319(3) 0.0322(10) Uani 1 1 d . . . . .
H11 H -0.292723 0.039739 0.049318 0.048 Uiso 1 1 calc R U . . .
H12 H -0.107639 0.057574 0.074975 0.048 Uiso 1 1 calc R U . . .
H13 H -0.189882 -0.001813 -0.022444 0.048 Uiso 1 1 calc R U . . .
C11 C -0.0193(5) 0.2265(4) -0.0066(3) 0.0314(10) Uani 1 1 d . . . . .
H14 H 0.065542 0.218015 0.034859 0.047 Uiso 1 1 calc R U . . .
H15 H -0.003091 0.315422 -0.011210 0.047 Uiso 1 1 calc R U . . .
H16 H -0.021022 0.164202 -0.061998 0.047 Uiso 1 1 calc R U . . .
C12 C -0.3035(5) 0.1990(4) -0.0502(3) 0.0337(10) Uani 1 1 d . . . . .
H17 H -0.292347 0.136409 -0.103095 0.050 Uiso 1 1 calc R U . . .
H18 H -0.293559 0.286603 -0.057038 0.050 Uiso 1 1 calc R U . . .
H19 H -0.406122 0.174594 -0.036678 0.050 Uiso 1 1 calc R U . . .
C13 C -0.2082(5) 0.4816(4) 0.0950(2) 0.0227(8) Uani 1 1 d . . . . .
H20 H -0.153210 0.486160 0.047606 0.027 Uiso 1 1 calc R U . . .
H21 H -0.320392 0.479200 0.076322 0.027 Uiso 1 1 calc R U . . .
C14 C -0.1889(4) 0.7162(3) 0.1843(2) 0.0188(8) Uani 1 1 d . . . . .
C15 C -0.1101(4) 0.7893(4) 0.2620(2) 0.0191(8) Uani 1 1 d . . . . .
C16 C -0.3025(5) 0.7478(4) 0.1213(3) 0.0261(9) Uani 1 1 d . . . . .
H22 H -0.402854 0.689297 0.111190 0.039 Uiso 1 1 calc R U . . .
H23 H -0.263177 0.736305 0.067984 0.039 Uiso 1 1 calc R U . . .
H24 H -0.316202 0.838370 0.143486 0.039 Uiso 1 1 calc R U . . .
C17 C -0.1115(5) 0.9260(4) 0.3119(3) 0.0273(9) Uani 1 1 d . . . . .
H25 H -0.184452 0.963337 0.279764 0.041 Uiso 1 1 calc R U . . .
H26 H -0.006760 0.978071 0.322958 0.041 Uiso 1 1 calc R U . . .
H27 H -0.144300 0.926580 0.365932 0.041 Uiso 1 1 calc R U . . .
C18 C 0.0823(4) 0.7520(4) 0.3741(2) 0.0203(8) Uani 1 1 d . . . . .
C19 C 0.2393(4) 0.8039(4) 0.3794(3) 0.0226(8) Uani 1 1 d . . . . .
C20 C 0.3333(4) 0.8423(4) 0.4597(3) 0.0258(9) Uani 1 1 d . . . . .
H28 H 0.439739 0.879782 0.466083 0.031 Uiso 1 1 calc R U . . .
C21 C 0.2753(5) 0.8271(4) 0.5295(3) 0.0311(10) Uani 1 1 d . . . . .
H29 H 0.342599 0.851063 0.582940 0.037 Uiso 1 1 calc R U . . .
C22 C 0.1193(5) 0.7770(4) 0.5225(3) 0.0268(9) Uani 1 1 d . . . . .
H30 H 0.080199 0.767927 0.571433 0.032 Uiso 1 1 calc R U . . .
C23 C 0.0191(4) 0.7398(4) 0.4444(2) 0.0210(8) Uani 1 1 d . . . . .
C24 C 0.3064(5) 0.8224(4) 0.3040(3) 0.0283(9) Uani 1 1 d . . . . .
H31 H 0.228395 0.772842 0.251834 0.034 Uiso 1 1 calc R U . . .
C25 C 0.3329(6) 0.9646(5) 0.3062(3) 0.0413(12) Uani 1 1 d . . . . .
H32 H 0.233274 0.995390 0.304356 0.062 Uiso 1 1 calc R U . . .
H33 H 0.378435 0.973684 0.257126 0.062 Uiso 1 1 calc R U . . .
H34 H 0.404156 1.016688 0.358506 0.062 Uiso 1 1 calc R U . . .
C26 C 0.4583(6) 0.7690(5) 0.2960(3) 0.0461(13) Uani 1 1 d . . . . .
H35 H 0.540159 0.821408 0.343626 0.069 Uiso 1 1 calc R U . . .
H36 H 0.489903 0.773373 0.242571 0.069 Uiso 1 1 calc R U . . .
H37 H 0.441714 0.678118 0.296890 0.069 Uiso 1 1 calc R U . . .
C27 C -0.1530(4) 0.6901(4) 0.4397(2) 0.0244(9) Uani 1 1 d . . . . .
H38 H -0.207829 0.676505 0.380576 0.029 Uiso 1 1 calc R U . . .
C28 C -0.1771(5) 0.5587(5) 0.4585(3) 0.0377(11) Uani 1 1 d . . . . .
H39 H -0.135206 0.494850 0.417464 0.057 Uiso 1 1 calc R U . . .
H40 H -0.288644 0.527878 0.454080 0.057 Uiso 1 1 calc R U . . .
H41 H -0.122934 0.569269 0.515962 0.057 Uiso 1 1 calc R U . . .
C29 C -0.2259(5) 0.7883(5) 0.4999(3) 0.0409(12) Uani 1 1 d . . . . .
H42 H -0.177041 0.800299 0.558586 0.061 Uiso 1 1 calc R U . . .
H43 H -0.337809 0.755696 0.492337 0.061 Uiso 1 1 calc R U . . .
H44 H -0.209720 0.871957 0.487520 0.061 Uiso 1 1 calc R U . . .

loop_
_atom_site_aniso_label
_atom_site_aniso_U_11
_atom_site_aniso_U_22
_atom_site_aniso_U_33
_atom_site_aniso_U_23
_atom_site_aniso_U_13
_atom_site_aniso_U_12
Ru1 0.01302(15) 0.01824(15) 0.01728(16) 0.00640(11) 0.00190(10) 0.00384(10)
Si1 0.0169(5) 0.0185(5) 0.0194(6) 0.0043(4) 0.0009(4) 0.0036(4)
O1 0.0265(17) 0.0484(19) 0.0274(17) 0.0121(14) -0.0037(14) 0.0025(14)
O2 0.0339(18) 0.0426(18) 0.0291(17) 0.0149(14) 0.0117(14) 0.0053(14)
O3 0.051(2) 0.0321(19) 0.063(2) 0.0228(17) 0.0002(18) 0.0130(16)
N1 0.0158(16) 0.0177(16) 0.0180(16) 0.0023(12) 0.0022(12) 0.0014(12)
N2 0.0136(16) 0.0198(16) 0.0181(16) 0.0053(13) 0.0026(12) 0.0026(12)
C1 0.0107(18) 0.0191(19) 0.0205(19) 0.0072(15) 0.0017(14) -0.0004(14)
C2 0.018(2) 0.025(2) 0.027(2) 0.0107(17) 0.0064(17) 0.0054(16)
C3 0.021(2) 0.023(2) 0.025(2) 0.0093(17) 0.0020(17) 0.0076(16)
C4 0.024(2) 0.024(2) 0.032(2) 0.0134(18) 0.0027(18) 0.0073(17)
C5 0.016(2) 0.028(2) 0.030(2) 0.0047(17) 0.0014(16) 0.0004(16)
C6 0.023(2) 0.043(3) 0.032(2) 0.005(2) 0.0061(19) 0.0039(19)
C7 0.035(3) 0.038(3) 0.039(3) 0.017(2) 0.010(2) -0.006(2)
C8 0.021(2) 0.044(3) 0.038(3) 0.004(2) 0.0006(19) 0.0001(19)
C9 0.023(2) 0.0191(19) 0.026(2) 0.0004(16) 0.0020(16) 0.0021(16)
C10 0.029(2) 0.024(2) 0.038(3) 0.0039(19) 0.0001(19) 0.0032(17)
C11 0.029(2) 0.032(2) 0.027(2) -0.0015(18) 0.0067(18) 0.0049(18)
C12 0.038(3) 0.031(2) 0.025(2) 0.0011(18) -0.0039(19) 0.0094(19)
C13 0.023(2) 0.020(2) 0.022(2) 0.0037(16) -0.0016(16) 0.0025(15)
C14 0.0145(19) 0.0184(18) 0.025(2) 0.0077(15) 0.0039(15) 0.0039(14)
C15 0.0143(19) 0.0199(19) 0.023(2) 0.0052(15) 0.0036(15) 0.0039(14)
C16 0.023(2) 0.027(2) 0.030(2) 0.0100(17) 0.0016(17) 0.0094(17)
C17 0.026(2) 0.024(2) 0.030(2) 0.0038(17) 0.0033(18) 0.0082(17)
C18 0.020(2) 0.0189(19) 0.0172(19) 0.0002(15) -0.0016(15) 0.0022(15)
C19 0.019(2) 0.0185(19) 0.028(2) 0.0037(16) 0.0043(16) 0.0031(15)
C20 0.014(2) 0.027(2) 0.028(2) 0.0001(17) -0.0008(16) -0.0013(16)
C21 0.027(2) 0.035(2) 0.023(2) 0.0001(18) -0.0031(17) 0.0041(18)
C22 0.028(2) 0.032(2) 0.020(2) 0.0076(17) 0.0053(17) 0.0054(17)
C23 0.022(2) 0.022(2) 0.020(2) 0.0054(15) 0.0047(15) 0.0056(15)
C24 0.020(2) 0.033(2) 0.024(2) 0.0012(18) 0.0015(17) -0.0054(17)
C25 0.044(3) 0.047(3) 0.037(3) 0.019(2) 0.013(2) 0.004(2)
C26 0.038(3) 0.056(3) 0.053(3) 0.021(3) 0.026(2) 0.012(2)
C27 0.020(2) 0.035(2) 0.020(2) 0.0096(17) 0.0053(16) 0.0051(17)
C28 0.027(2) 0.047(3) 0.039(3) 0.018(2) 0.006(2) 0.000(2)
C29 0.027(3) 0.058(3) 0.038(3) 0.008(2) 0.012(2) 0.013(2)

loop_
_atom_type_symbol
_atom_type_description
_atom_type_scat_dispersion_real
_atom_type_scat_dispersion_imag
_atom_type_scat_source
C C 0.0033 0.0016 'International Tables Vol C Tables 4.2.6.8 and 6.1.1.4'
H H 0.0000 0.0000 'International Tables Vol C Tables 4.2.6.8 and 6.1.1.4'
N N 0.0061 0.0033 'International Tables Vol C Tables 4.2.6.8 and 6.1.1.4'
O O 0.0106 0.0060 'International Tables Vol C Tables 4.2.6.8 and 6.1.1.4'
Si Si 0.0817 0.0704 'International Tables Vol C Tables 4.2.6.8 and 6.1.1.4'
Ru Ru -1.2594 0.8363 'International Tables Vol C Tables 4.2.6.8 and 6.1.1.4'

loop_
_geom_angle_atom_site_label_1
_geom_angle_atom_site_label_2
_geom_angle_atom_site_label_3
_geom_angle
_geom_angle_site_symmetry_1
_geom_angle_site_symmetry_3
_geom_angle_publ_flag
C4 Ru1 C3 98.31(17) . . ?
C4 Ru1 C2 93.32(17) . . ?
C3 Ru1 C2 96.20(16) . . ?
C4 Ru1 C1 164.51(15) . . ?
C3 Ru1 C1 89.63(15) . . ?
C2 Ru1 C1 99.05(15) . . ?
C4 Ru1 Si1 87.99(13) . . ?
C3 Ru1 Si1 95.38(12) . . ?
C2 Ru1 Si1 168.02(12) . . ?
C1 Ru1 Si1 78.00(10) . . ?
C4 Ru1 H1 85.4(15) . . ?
C3 Ru1 H1 174.8(15) . . ?
C2 Ru1 H1 87.1(15) . . ?
C1 Ru1 H1 85.9(15) . . ?
Si1 Ru1 H1 81.1(15) . . ?
C13 Si1 C5 105.29(18) . . ?
C13 Si1 C9 104.22(17) . . ?
C5 Si1 C9 111.78(17) . . ?
C13 Si1 Ru1 98.58(12) . . ?
C5 Si1 Ru1 114.25(13) . . ?
C9 Si1 Ru1 120.02(12) . . ?
C1 N1 C14 111.7(3) . . ?
C1 N1 C13 122.4(3) . . ?
C14 N1 C13 125.8(3) . . ?
C1 N2 C15 111.7(3) . . ?
C1 N2 C18 125.1(3) . . ?
C15 N2 C18 123.2(3) . . ?
N2 C1 N1 103.8(3) . . ?
N2 C1 Ru1 133.4(3) . . ?
N1 C1 Ru1 122.7(3) . . ?
O1 C2 Ru1 171.6(3) . . ?
O2 C3 Ru1 177.5(4) . . ?
O3 C4 Ru1 178.2(4) . . ?
C6 C5 C8 107.6(3) . . ?
C6 C5 C7 107.8(4) . . ?
C8 C5 C7 107.6(3) . . ?
C6 C5 Si1 109.3(3) . . ?
C8 C5 Si1 113.2(3) . . ?
C7 C5 Si1 111.1(3) . . ?
C5 C6 H2 109.5 . . ?
C5 C6 H3 109.5 . . ?
H2 C6 H3 109.5 . . ?
C5 C6 H4 109.5 . . ?
H2 C6 H4 109.5 . . ?
H3 C6 H4 109.5 . . ?
C5 C7 H5 109.5 . . ?
C5 C7 H6 109.5 . . ?
H5 C7 H6 109.5 . . ?
C5 C7 H7 109.5 . . ?
H5 C7 H7 109.5 . . ?
H6 C7 H7 109.5 . . ?
C5 C8 H8 109.5 . . ?
C5 C8 H9 109.5 . . ?
H8 C8 H9 109.5 . . ?
C5 C8 H10 109.5 . . ?
H8 C8 H10 109.5 . . ?
H9 C8 H10 109.5 . . ?
C10 C9 C11 107.7(3) . . ?
C10 C9 C12 108.6(3) . . ?
C11 C9 C12 106.3(4) . . ?
C10 C9 Si1 111.8(3) . . ?
C11 C9 Si1 109.8(3) . . ?
C12 C9 Si1 112.3(3) . . ?
C9 C10 H11 109.5 . . ?
C9 C10 H12 109.5 . . ?
H11 C10 H12 109.5 . . ?
C9 C10 H13 109.5 . . ?
H11 C10 H13 109.5 . . ?
H12 C10 H13 109.5 . . ?
C9 C11 H14 109.5 . . ?
C9 C11 H15 109.5 . . ?
H14 C11 H15 109.5 . . ?
C9 C11 H16 109.5 . . ?
H14 C11 H16 109.5 . . ?
H15 C11 H16 109.5 . . ?
C9 C12 H17 109.5 . . ?
C9 C12 H18 109.5 . . ?
H17 C12 H18 109.5 . . ?
C9 C12 H19 109.5 . . ?
H17 C12 H19 109.5 . . ?
H18 C12 H19 109.5 . . ?
N1 C13 Si1 107.3(2) . . ?
N1 C13 H20 110.3 . . ?
Si1 C13 H20 110.3 . . ?
N1 C13 H21 110.3 . . ?
Si1 C13 H21 110.3 . . ?
H20 C13 H21 108.5 . . ?
C15 C14 N1 106.7(3) . . ?
C15 C14 C16 131.2(3) . . ?
N1 C14 C16 122.2(3) . . ?
C14 C15 N2 106.1(3) . . ?
C14 C15 C17 130.9(3) . . ?
N2 C15 C17 122.9(3) . . ?
C14 C16 H22 109.5 . . ?
C14 C16 H23 109.5 . . ?
H22 C16 H23 109.5 . . ?
C14 C16 H24 109.5 . . ?
H22 C16 H24 109.5 . . ?
H23 C16 H24 109.5 . . ?
C15 C17 H25 109.5 . . ?
C15 C17 H26 109.5 . . ?
H25 C17 H26 109.5 . . ?
C15 C17 H27 109.5 . . ?
H25 C17 H27 109.5 . . ?
H26 C17 H27 109.5 . . ?
C23 C18 C19 122.9(4) . . ?
C23 C18 N2 118.9(3) . . ?
C19 C18 N2 118.2(3) . . ?
C20 C19 C18 116.8(4) . . ?
C20 C19 C24 120.2(4) . . ?
C18 C19 C24 123.0(4) . . ?
C21 C20 C19 121.5(4) . . ?
C21 C20 H28 119.2 . . ?
C19 C20 H28 119.2 . . ?
C20 C21 C22 120.4(4) . . ?
C20 C21 H29 119.8 . . ?
C22 C21 H29 119.8 . . ?
C21 C22 C23 120.6(4) . . ?
C21 C22 H30 119.7 . . ?
C23 C22 H30 119.7 . . ?
C18 C23 C22 117.7(4) . . ?
C18 C23 C27 123.1(3) . . ?
C22 C23 C27 119.2(3) . . ?
C19 C24 C25 111.4(3) . . ?
C19 C24 C26 112.7(4) . . ?
C25 C24 C26 109.7(4) . . ?
C19 C24 H31 107.6 . . ?
C25 C24 H31 107.6 . . ?
C26 C24 H31 107.6 . . ?
C24 C25 H32 109.5 . . ?
C24 C25 H33 109.5 . . ?
H32 C25 H33 109.5 . . ?
C24 C25 H34 109.5 . . ?
H32 C25 H34 109.5 . . ?
H33 C25 H34 109.5 . . ?
C24 C26 H35 109.5 . . ?
C24 C26 H36 109.5 . . ?
H35 C26 H36 109.5 . . ?
C24 C26 H37 109.5 . . ?
H35 C26 H37 109.5 . . ?
H36 C26 H37 109.5 . . ?
C23 C27 C29 111.8(3) . . ?
C23 C27 C28 110.9(3) . . ?
C29 C27 C28 110.1(4) . . ?
C23 C27 H38 108.0 . . ?
C29 C27 H38 108.0 . . ?
C28 C27 H38 108.0 . . ?
C27 C28 H39 109.5 . . ?
C27 C28 H40 109.5 . . ?
H39 C28 H40 109.5 . . ?
C27 C28 H41 109.5 . . ?
H39 C28 H41 109.5 . . ?
H40 C28 H41 109.5 . . ?
C27 C29 H42 109.5 . . ?
C27 C29 H43 109.5 . . ?
H42 C29 H43 109.5 . . ?
C27 C29 H44 109.5 . . ?
H42 C29 H44 109.5 . . ?
H43 C29 H44 109.5 . . ?

loop_
_geom_bond_atom_site_label_1
_geom_bond_atom_site_label_2
_geom_bond_distance
_geom_bond_site_symmetry_2
_geom_bond_publ_flag
Ru1 C4 1.890(4) . ?
Ru1 C3 1.948(4) . ?
Ru1 C2 1.962(4) . ?
Ru1 C1 2.119(4) . ?
Ru1 Si1 2.4607(11) . ?
Ru1 H1 1.64(4) . ?
Si1 C13 1.921(4) . ?
Si1 C5 1.939(4) . ?
Si1 C9 1.941(4) . ?
O1 C2 1.140(5) . ?
O2 C3 1.135(5) . ?
O3 C4 1.142(5) . ?
N1 C1 1.363(5) . ?
N1 C14 1.390(5) . ?
N1 C13 1.463(5) . ?
N2 C1 1.359(5) . ?
N2 C15 1.399(4) . ?
N2 C18 1.449(5) . ?
C5 C6 1.531(6) . ?
C5 C8 1.539(5) . ?
C5 C7 1.548(6) . ?
C6 H2 0.9800 . ?
C6 H3 0.9800 . ?
C6 H4 0.9800 . ?
C7 H5 0.9800 . ?
C7 H6 0.9800 . ?
C7 H7 0.9800 . ?
C8 H8 0.9800 . ?
C8 H9 0.9800 . ?
C8 H10 0.9800 . ?
C9 C10 1.524(6) . ?
C9 C11 1.537(6) . ?
C9 C12 1.543(6) . ?
C10 H11 0.9800 . ?
C10 H12 0.9800 . ?
C10 H13 0.9800 . ?
C11 H14 0.9800 . ?
C11 H15 0.9800 . ?
C11 H16 0.9800 . ?
C12 H17 0.9800 . ?
C12 H18 0.9800 . ?
C12 H19 0.9800 . ?
C13 H20 0.9900 . ?
C13 H21 0.9900 . ?
C14 C15 1.355(5) . ?
C14 C16 1.492(5) . ?
C15 C17 1.490(5) . ?
C16 H22 0.9800 . ?
C16 H23 0.9800 . ?
C16 H24 0.9800 . ?
C17 H25 0.9800 . ?
C17 H26 0.9800 . ?
C17 H27 0.9800 . ?
C18 C23 1.394(5) . ?
C18 C19 1.402(5) . ?
C19 C20 1.398(5) . ?
C19 C24 1.509(6) . ?
C20 C21 1.372(6) . ?
C20 H28 0.9500 . ?
C21 C22 1.384(6) . ?
C21 H29 0.9500 . ?
C22 C23 1.395(5) . ?
C22 H30 0.9500 . ?
C23 C27 1.522(5) . ?
C24 C25 1.516(6) . ?
C24 C26 1.536(6) . ?
C24 H31 1.0000 . ?
C25 H32 0.9800 . ?
C25 H33 0.9800 . ?
C25 H34 0.9800 . ?
C26 H35 0.9800 . ?
C26 H36 0.9800 . ?
C26 H37 0.9800 . ?
C27 C29 1.525(6) . ?
C27 C28 1.533(6) . ?
C27 H38 1.0000 . ?
C28 H39 0.9800 . ?
C28 H40 0.9800 . ?
C28 H41 0.9800 . ?
C29 H42 0.9800 . ?
C29 H43 0.9800 . ?
C29 H44 0.9800 . ?

loop_
_geom_torsion_atom_site_label_1
_geom_torsion_atom_site_label_2
_geom_torsion_atom_site_label_3
_geom_torsion_atom_site_label_4
_geom_torsion
_geom_torsion_site_symmetry_1
_geom_torsion_site_symmetry_2
_geom_torsion_site_symmetry_3
_geom_torsion_site_symmetry_4
_geom_torsion_publ_flag
C15 N2 C1 N1 0.6(4) . . . . ?
C18 N2 C1 N1 178.5(3) . . . . ?
C15 N2 C1 Ru1 177.7(3) . . . . ?
C18 N2 C1 Ru1 -4.5(6) . . . . ?
C14 N1 C1 N2 -0.1(4) . . . . ?
C13 N1 C1 N2 -176.6(3) . . . . ?
C14 N1 C1 Ru1 -177.6(2) . . . . ?
C13 N1 C1 Ru1 6.0(5) . . . . ?
C1 N1 C13 Si1 20.7(4) . . . . ?
C14 N1 C13 Si1 -155.2(3) . . . . ?
C1 N1 C14 C15 -0.4(4) . . . . ?
C13 N1 C14 C15 175.9(3) . . . . ?
C1 N1 C14 C16 179.4(3) . . . . ?
C13 N1 C14 C16 -4.3(6) . . . . ?
N1 C14 C15 N2 0.8(4) . . . . ?
C16 C14 C15 N2 -179.1(4) . . . . ?
N1 C14 C15 C17 -179.2(4) . . . . ?
C16 C14 C15 C17 0.9(7) . . . . ?
C1 N2 C15 C14 -0.9(4) . . . . ?
C18 N2 C15 C14 -178.8(3) . . . . ?
C1 N2 C15 C17 179.1(3) . . . . ?
C18 N2 C15 C17 1.1(6) . . . . ?
C1 N2 C18 C23 -92.5(4) . . . . ?
C15 N2 C18 C23 85.1(4) . . . . ?
C1 N2 C18 C19 87.7(4) . . . . ?
C15 N2 C18 C19 -94.6(4) . . . . ?
C23 C18 C19 C20 0.9(6) . . . . ?
N2 C18 C19 C20 -179.3(3) . . . . ?
C23 C18 C19 C24 -177.3(4) . . . . ?
N2 C18 C19 C24 2.4(5) . . . . ?
C18 C19 C20 C21 1.5(6) . . . . ?
C24 C19 C20 C21 179.7(4) . . . . ?
C19 C20 C21 C22 -2.3(6) . . . . ?
C20 C21 C22 C23 0.8(6) . . . . ?
C19 C18 C23 C22 -2.4(6) . . . . ?
N2 C18 C23 C22 177.9(3) . . . . ?
C19 C18 C23 C27 176.7(4) . . . . ?
N2 C18 C23 C27 -3.0(5) . . . . ?
C21 C22 C23 C18 1.5(6) . . . . ?
C21 C22 C23 C27 -177.6(4) . . . . ?
C20 C19 C24 C25 -73.9(5) . . . . ?
C18 C19 C24 C25 104.3(4) . . . . ?
C20 C19 C24 C26 50.1(5) . . . . ?
C18 C19 C24 C26 -131.8(4) . . . . ?
C18 C23 C27 C29 -123.1(4) . . . . ?
C22 C23 C27 C29 56.0(5) . . . . ?
C18 C23 C27 C28 113.6(4) . . . . ?
C22 C23 C27 C28 -67.3(5) . . . . ?
